data_2015326
loop_
_publ_author_name
'de Souza, Marcus V. N.'
'Vasconcelos, Thatyana R. A.'
'Wardell, Solange M. S. V.'
'Wardell, James L.'
'Low, John N.'
'Glidewell, Christopher'

_publ_section_title
;
 A three-dimensional framework of \p-stacked hydrogen-bonded chains in
 benzyl 4-chloro-3-nitrobenzoate, and chains of hydrogen-bonded rings
 in benzyl 4-nitrobenzoate, redetermined at 120 K
;
_journal_coeditor_code SK3011
_journal_issue 5
_journal_name_full 'Acta Crystallographica Section C'
_journal_page_first o295
_journal_page_last o298
_journal_paper_doi 10.1107/S0108270106008535
_journal_volume 62
_journal_year 2006
_chemical_formula_iupac 'C14 H10 Cl N O4'
_chemical_formula_moiety 'C14 H10 Cl N O4'
_chemical_formula_sum 'C14 H10 Cl N O4'
_chemical_formula_weight 291.68
_chemical_name_systematic
;
Benzyl 4-chloro-3-nitrobenzoate
;
_space_group_IT_number 2
_symmetry_cell_setting triclinic
_symmetry_space_group_name_Hall '-P 1'
_symmetry_space_group_name_H-M 'P -1'
_atom_sites_solution_hydrogens geom
_atom_sites_solution_primary direct
_atom_sites_solution_secondary difmap
_cell_angle_alpha 109.9760(10)
_cell_angle_beta 94.0280(10)
_cell_angle_gamma 92.5510(10)
_cell_formula_units_Z 4
_cell_length_a 7.3497(2)
_cell_length_b 12.8535(3)
_cell_length_c 14.5334(4)
_cell_measurement_reflns_used 5729
_cell_measurement_temperature 120(2)
_cell_measurement_theta_max 27.48
_cell_measurement_theta_min 2.91
_cell_volume 1283.73(6)
_computing_cell_refinement 'DENZO (Otwinowski & Minor, 1997) and COLLECT'
_computing_data_collection 'COLLECT (Nonius, 1999)'
_computing_data_reduction 'DENZO and COLLECT'
_computing_molecular_graphics 'PLATON (Spek, 2003)'
_computing_publication_material 'SHELXL97 and PRPKAPPA (Ferguson, 1999)'
_computing_structure_refinement 'OSCAIL and SHELXL97 (Sheldrick, 1997)'
_computing_structure_solution 'OSCAIL (McArdle, 2003) and SHELXS97 (Sheldrick, 1997)'
_diffrn_ambient_temperature 120(2)
_diffrn_detector_area_resol_mean 9.091
_diffrn_measured_fraction_theta_full 0.994
_diffrn_measured_fraction_theta_max 0.994
_diffrn_measurement_device_type 'Nonius KappaCCD area-detector'
_diffrn_measurement_method '\f and \w'
_diffrn_radiation_monochromator graphite
_diffrn_radiation_source 'Bruker-Nonius FR591 rotating anode'
_diffrn_radiation_type 'Mo K\a'
_diffrn_radiation_wavelength 0.71073
_diffrn_reflns_av_R_equivalents 0.0400
_diffrn_reflns_av_sigmaI/netI 0.0368
_diffrn_reflns_limit_h_max 9
_diffrn_reflns_limit_h_min -9
_diffrn_reflns_limit_k_max 16
_diffrn_reflns_limit_k_min -16
_diffrn_reflns_limit_l_max 18
_diffrn_reflns_limit_l_min -18
_diffrn_reflns_number 25854
_diffrn_reflns_theta_full 27.52
_diffrn_reflns_theta_max 27.52
_diffrn_reflns_theta_min 3.00
_diffrn_standards_decay_% 0
_exptl_absorpt_coefficient_mu 0.310
_exptl_absorpt_correction_T_max 0.988
_exptl_absorpt_correction_T_min 0.867
_exptl_absorpt_correction_type multi-scan
_exptl_absorpt_process_details '(SADABS; Sheldrick, 2003)'
_exptl_crystal_colour colourless
_exptl_crystal_density_diffrn 1.509
_exptl_crystal_density_method 'not measured'
_exptl_crystal_description plate
_exptl_crystal_F_000 600
_exptl_crystal_size_max 0.40
_exptl_crystal_size_mid 0.20
_exptl_crystal_size_min 0.04
_refine_diff_density_max 0.352
_refine_diff_density_min -0.336
_refine_ls_extinction_method none
_refine_ls_goodness_of_fit_ref 1.024
_refine_ls_hydrogen_treatment constr
_refine_ls_matrix_type full
_refine_ls_number_parameters 361
_refine_ls_number_reflns 5890
_refine_ls_number_restraints 0
_refine_ls_restrained_S_all 1.024
_refine_ls_R_factor_all 0.0481
_refine_ls_R_factor_gt 0.0379
_refine_ls_shift/su_max 0.001
_refine_ls_shift/su_mean 0.000
_refine_ls_structure_factor_coef Fsqd
_refine_ls_weighting_details 'w = 1/[\s^2^(Fo^2^)+(0.0407P)^2^+0.6918P] where P=(Fo^2^+2Fc^2^)/3'
_refine_ls_weighting_scheme calc
_refine_ls_wR_factor_gt 0.0939
_refine_ls_wR_factor_ref 0.1002
_reflns_number_gt 4941
_reflns_number_total 5890
_reflns_threshold_expression I>2\s(I)
_cod_data_source_file sk3011.cif
_cod_data_source_block I
_cod_database_code 2015326
_cod_database_fobs_code 2015326

loop_
_symmetry_equiv_pos_as_xyz
'x, y, z'
'-x, -y, -z'

loop_
_atom_site_type_symbol
_atom_site_label
_atom_site_fract_x
_atom_site_fract_y
_atom_site_fract_z
_atom_site_U_iso_or_equiv
_atom_site_adp_type
_atom_site_calc_flag
_atom_site_refinement_flags
_atom_site_occupancy
C C11 0.20850(18) -0.02977(12) 0.57315(10) 0.0162(3) Uani d . 1
C C12 0.18768(18) -0.10177(12) 0.47587(10) 0.0164(3) Uani d . 1
C C13 0.23793(19) -0.06369(12) 0.40231(10) 0.0163(3) Uani d . 1
N N13 0.22188(17) -0.14479(10) 0.30173(9) 0.0200(3) Uani d . 1
O O131 0.08141(16) -0.20654(9) 0.27475(8) 0.0281(3) Uani d . 1
O O132 0.35007(16) -0.14814(10) 0.25163(8) 0.0277(3) Uani d . 1
C C14 0.30567(19) 0.04618(12) 0.42329(11) 0.0172(3) Uani d . 1
Cl Cl14 0.36433(5) 0.09830(3) 0.33396(3) 0.02208(10) Uani d . 1
C C15 0.32132(19) 0.11771(12) 0.52020(11) 0.0187(3) Uani d . 1
C C16 0.27419(19) 0.08017(12) 0.59466(11) 0.0180(3) Uani d . 1
O O11 0.12839(15) -0.17244(9) 0.63697(8) 0.0223(2) Uani d . 1
C C111 0.17174(19) -0.07574(12) 0.65225(10) 0.0171(3) Uani d . 1
O O111 0.19908(14) 0.00275(8) 0.74127(7) 0.0204(2) Uani d . 1
C C112 0.1990(2) -0.03537(14) 0.82551(11) 0.0219(3) Uani d . 1
C C121 0.0105(2) -0.05133(12) 0.85412(10) 0.0185(3) Uani d . 1
C C122 -0.0931(2) 0.03917(13) 0.89158(11) 0.0230(3) Uani d . 1
C C123 -0.2667(2) 0.02392(14) 0.91910(12) 0.0266(3) Uani d . 1
C C124 -0.3377(2) -0.08070(14) 0.91071(11) 0.0251(3) Uani d . 1
C C125 -0.2332(2) -0.17128(14) 0.87527(12) 0.0253(3) Uani d . 1
C C126 -0.0605(2) -0.15640(13) 0.84648(11) 0.0224(3) Uani d . 1
C C21 0.70667(19) 0.47155(12) 0.56947(11) 0.0175(3) Uani d . 1
C C22 0.68892(19) 0.40492(12) 0.47103(11) 0.0179(3) Uani d . 1
C C23 0.73954(19) 0.44869(12) 0.40101(11) 0.0180(3) Uani d . 1
N N23 0.71952(18) 0.37312(11) 0.29804(9) 0.0226(3) Uani d . 1
O O231 0.59118(16) 0.30233(9) 0.27348(8) 0.0301(3) Uani d . 1
O O232 0.83375(18) 0.38417(10) 0.24384(9) 0.0339(3) Uani d . 1
C C24 0.80848(19) 0.55909(13) 0.42780(11) 0.0194(3) Uani d . 1
Cl Cl24 0.87071(5) 0.62020(3) 0.34451(3) 0.02569(11) Uani d . 1
C C25 0.8237(2) 0.62549(13) 0.52649(11) 0.0212(3) Uani d . 1
C C26 0.77352(19) 0.58262(12) 0.59712(11) 0.0193(3) Uani d . 1
O O211 0.66065(16) 0.49559(9) 0.73335(8) 0.0242(2) Uani d . 1
C C211 0.65568(19) 0.42055(12) 0.64309(11) 0.0181(3) Uani d . 1
O O21 0.61447(15) 0.32259(9) 0.62264(8) 0.0238(2) Uani d . 1
C C212 0.6180(3) 0.45075(13) 0.81019(11) 0.0275(4) Uani d . 1
C C221 0.6432(2) 0.54489(13) 0.90611(11) 0.0253(3) Uani d . 1
C C222 0.8148(3) 0.57419(15) 0.95776(14) 0.0375(4) Uani d . 1
C C223 0.8381(4) 0.65914(18) 1.04780(15) 0.0559(7) Uani d . 1
C C224 0.6928(5) 0.71619(17) 1.08681(15) 0.0645(8) Uani d . 1
C C225 0.5219(4) 0.68898(16) 1.03605(17) 0.0573(7) Uani d . 1
C C226 0.4956(3) 0.60289(15) 0.94502(14) 0.0363(4) Uani d . 1
H H12 0.1395 -0.1762 0.4602 0.020 Uiso calc R 1
H H15 0.3647 0.1930 0.5356 0.022 Uiso calc R 1
H H16 0.2867 0.1297 0.6608 0.022 Uiso calc R 1
H H11A 0.2729 0.0196 0.8823 0.026 Uiso calc R 1
H H11B 0.2577 -0.1065 0.8092 0.026 Uiso calc R 1
H H122 -0.0451 0.1115 0.8984 0.028 Uiso calc R 1
H H123 -0.3373 0.0860 0.9439 0.032 Uiso calc R 1
H H124 -0.4570 -0.0907 0.9290 0.030 Uiso calc R 1
H H125 -0.2799 -0.2431 0.8708 0.030 Uiso calc R 1
H H126 0.0097 -0.2186 0.8213 0.027 Uiso calc R 1
H H22 0.6423 0.3297 0.4518 0.021 Uiso calc R 1
H H25 0.8690 0.7009 0.5456 0.025 Uiso calc R 1
H H26 0.7844 0.6286 0.6644 0.023 Uiso calc R 1
H H21A 0.7007 0.3923 0.8111 0.033 Uiso calc R 1
H H21B 0.4903 0.4179 0.7978 0.033 Uiso calc R 1
H H222 0.9168 0.5356 0.9310 0.045 Uiso calc R 1
H H223 0.9558 0.6780 1.0828 0.067 Uiso calc R 1
H H224 0.7097 0.7745 1.1488 0.077 Uiso calc R 1
H H225 0.4212 0.7290 1.0631 0.069 Uiso calc R 1
H H226 0.3777 0.5843 0.9102 0.044 Uiso calc R 1

loop_
_atom_site_aniso_label
_atom_site_aniso_U_11
_atom_site_aniso_U_22
_atom_site_aniso_U_33
_atom_site_aniso_U_12
_atom_site_aniso_U_13
_atom_site_aniso_U_23
C11 0.0129(6) 0.0204(7) 0.0151(7) 0.0034(5) 0.0019(5) 0.0056(6)
C12 0.0139(6) 0.0168(7) 0.0174(7) 0.0009(5) 0.0007(5) 0.0049(6)
C13 0.0151(7) 0.0178(7) 0.0137(7) 0.0022(5) -0.0004(5) 0.0028(5)
N13 0.0254(7) 0.0188(6) 0.0155(6) 0.0024(5) 0.0005(5) 0.0058(5)
O131 0.0329(6) 0.0258(6) 0.0197(6) -0.0071(5) -0.0042(5) 0.0027(5)
O132 0.0340(6) 0.0290(6) 0.0205(6) 0.0062(5) 0.0111(5) 0.0070(5)
C14 0.0139(6) 0.0203(7) 0.0188(7) 0.0017(5) 0.0009(5) 0.0088(6)
Cl14 0.02502(19) 0.02480(19) 0.01950(19) 0.00041(14) 0.00309(14) 0.01159(15)
C15 0.0166(7) 0.0171(7) 0.0208(7) -0.0006(5) 0.0002(6) 0.0050(6)
C16 0.0167(7) 0.0182(7) 0.0163(7) 0.0003(5) -0.0001(5) 0.0026(6)
O11 0.0261(6) 0.0204(6) 0.0205(5) -0.0018(4) 0.0023(4) 0.0078(4)
C111 0.0132(6) 0.0212(7) 0.0162(7) 0.0021(5) 0.0011(5) 0.0053(6)
O111 0.0250(5) 0.0213(5) 0.0138(5) -0.0023(4) 0.0031(4) 0.0050(4)
C112 0.0231(7) 0.0302(8) 0.0129(7) -0.0001(6) 0.0002(6) 0.0086(6)
C121 0.0203(7) 0.0239(7) 0.0109(7) 0.0008(6) 0.0001(5) 0.0058(6)
C122 0.0298(8) 0.0210(8) 0.0186(7) 0.0017(6) 0.0027(6) 0.0072(6)
C123 0.0299(8) 0.0314(9) 0.0213(8) 0.0111(7) 0.0086(6) 0.0103(7)
C124 0.0207(7) 0.0388(9) 0.0172(7) 0.0011(7) 0.0027(6) 0.0115(7)
C125 0.0283(8) 0.0257(8) 0.0230(8) -0.0045(6) -0.0004(6) 0.0111(7)
C126 0.0252(8) 0.0213(7) 0.0205(8) 0.0040(6) 0.0022(6) 0.0067(6)
C21 0.0139(6) 0.0176(7) 0.0205(7) 0.0032(5) 0.0010(5) 0.0059(6)
C22 0.0151(7) 0.0162(7) 0.0208(7) 0.0020(5) -0.0008(5) 0.0048(6)
C23 0.0157(7) 0.0180(7) 0.0179(7) 0.0038(5) 0.0002(5) 0.0029(6)
N23 0.0282(7) 0.0210(7) 0.0181(6) 0.0079(5) 0.0012(5) 0.0054(5)
O231 0.0351(7) 0.0241(6) 0.0247(6) -0.0015(5) -0.0059(5) 0.0021(5)
O232 0.0461(7) 0.0318(7) 0.0249(6) 0.0102(6) 0.0154(5) 0.0080(5)
C24 0.0140(7) 0.0228(7) 0.0235(8) 0.0029(6) 0.0031(6) 0.0102(6)
Cl24 0.0279(2) 0.0266(2) 0.0264(2) 0.00173(15) 0.00612(15) 0.01345(16)
C25 0.0175(7) 0.0177(7) 0.0259(8) -0.0013(6) -0.0010(6) 0.0051(6)
C26 0.0178(7) 0.0170(7) 0.0196(7) 0.0007(5) 0.0004(6) 0.0020(6)
O211 0.0387(6) 0.0171(5) 0.0161(5) 0.0005(5) 0.0037(5) 0.0048(4)
C211 0.0161(7) 0.0173(7) 0.0192(7) 0.0014(5) -0.0015(5) 0.0047(6)
O21 0.0294(6) 0.0175(5) 0.0226(6) -0.0030(4) 0.0004(4) 0.0055(4)
C212 0.0446(10) 0.0204(8) 0.0188(8) -0.0029(7) 0.0022(7) 0.0093(6)
C221 0.0421(9) 0.0177(7) 0.0175(7) -0.0005(7) 0.0025(7) 0.0083(6)
C222 0.0503(11) 0.0281(9) 0.0329(10) -0.0028(8) -0.0084(8) 0.0120(8)
C223 0.0965(19) 0.0336(11) 0.0306(11) -0.0211(12) -0.0235(12) 0.0110(9)
C224 0.146(3) 0.0231(10) 0.0200(10) -0.0124(13) 0.0067(14) 0.0039(8)
C225 0.116(2) 0.0255(10) 0.0433(13) 0.0223(12) 0.0482(14) 0.0184(9)
C226 0.0523(12) 0.0299(9) 0.0352(10) 0.0075(8) 0.0157(9) 0.0193(8)

loop_
_atom_type_symbol
_atom_type_description
_atom_type_scat_dispersion_real
_atom_type_scat_dispersion_imag
_atom_type_scat_source
C C 0.0033 0.0016 'International Tables Vol C Tables 4.2.6.8 and 6.1.1.4'
H H 0.0000 0.0000 'International Tables Vol C Tables 4.2.6.8 and 6.1.1.4'
N N 0.0061 0.0033 'International Tables Vol C Tables 4.2.6.8 and 6.1.1.4'
O O 0.0106 0.0060 'International Tables Vol C Tables 4.2.6.8 and 6.1.1.4'
Cl Cl 0.1484 0.1585 'International Tables Vol C Tables 4.2.6.8 and 6.1.1.4'

loop_
_geom_angle_atom_site_label_1
_geom_angle_atom_site_label_2
_geom_angle_atom_site_label_3
_geom_angle
_geom_angle_publ_flag
C12 C11 C16 119.65(13) no
C12 C11 C111 118.32(13) no
C16 C11 C111 121.88(13) no
C13 C12 C11 119.31(13) no
C13 C12 H12 120.3 no
C11 C12 H12 120.3 no
C12 C13 C14 121.42(13) no
C12 C13 N13 116.93(12) no
C14 C13 N13 121.63(13) no
O131 N13 O132 124.53(13) no
O131 N13 C13 117.20(12) no
O132 N13 C13 118.25(12) no
C15 C14 C13 118.64(13) no
C15 C14 Cl14 118.24(11) no
C13 C14 Cl14 123.09(11) no
C16 C15 C14 120.49(13) no
C16 C15 H15 119.8 no
C14 C15 H15 119.8 no
C15 C16 C11 120.45(13) no
C15 C16 H16 119.8 no
C11 C16 H16 119.8 no
O11 C111 O111 124.79(13) no
O11 C111 C11 123.82(13) no
O111 C111 C11 111.35(12) no
C111 O111 C112 116.41(11) no
O111 C112 C121 112.89(12) no
O111 C112 H11A 109.0 no
C121 C112 H11A 109.0 no
O111 C112 H11B 109.0 no
C121 C112 H11B 109.0 no
H11A C112 H11B 107.8 no
C122 C121 C126 119.19(14) no
C122 C121 C112 120.41(14) no
C126 C121 C112 120.37(14) no
C123 C122 C121 120.09(15) no
C123 C122 H122 120.0 no
C121 C122 H122 120.0 no
C124 C123 C122 120.65(15) no
C124 C123 H123 119.7 no
C122 C123 H123 119.7 no
C123 C124 C125 119.56(15) no
C123 C124 H124 120.2 no
C125 C124 H124 120.2 no
C126 C125 C124 119.86(15) no
C126 C125 H125 120.1 no
C124 C125 H125 120.1 no
C125 C126 C121 120.63(15) no
C125 C126 H126 119.7 no
C121 C126 H126 119.7 no
C22 C21 C26 119.85(14) no
C22 C21 C211 118.05(13) no
C26 C21 C211 122.09(13) no
C23 C22 C21 119.59(13) no
C23 C22 H22 120.2 no
C21 C22 H22 120.2 no
C22 C23 C24 121.10(13) no
C22 C23 N23 116.83(13) no
C24 C23 N23 122.07(13) no
O231 N23 O232 124.87(13) no
O231 N23 C23 117.18(12) no
O232 N23 C23 117.94(13) no
C25 C24 C23 118.85(13) no
C25 C24 Cl24 117.38(11) no
C23 C24 Cl24 123.74(12) no
C26 C25 C24 120.55(14) no
C26 C25 H25 119.7 no
C24 C25 H25 119.7 no
C25 C26 C21 120.06(14) no
C25 C26 H26 120.0 no
C21 C26 H26 120.0 no
C211 O211 C212 115.06(11) no
O21 C211 O211 124.32(14) no
O21 C211 C21 123.61(13) no
O211 C211 C21 112.07(12) no
O211 C212 C221 107.30(12) no
O211 C212 H21A 110.3 no
C221 C212 H21A 110.3 no
O211 C212 H21B 110.3 no
C221 C212 H21B 110.3 no
H21A C212 H21B 108.5 no
C226 C221 C222 119.33(17) no
C226 C221 C212 120.51(16) no
C222 C221 C212 120.15(16) no
C223 C222 C221 120.4(2) no
C223 C222 H222 119.8 no
C221 C222 H222 119.8 no
C224 C223 C222 120.5(2) no
C224 C223 H223 119.8 no
C222 C223 H223 119.8 no
C223 C224 C225 119.85(19) no
C223 C224 H224 120.1 no
C225 C224 H224 120.1 no
C224 C225 C226 120.5(2) no
C224 C225 H225 119.8 no
C226 C225 H225 119.8 no
C221 C226 C225 119.4(2) no
C221 C226 H226 120.3 no
C225 C226 H226 120.3 no

loop_
_geom_bond_atom_site_label_1
_geom_bond_atom_site_label_2
_geom_bond_distance
_geom_bond_publ_flag
C11 C12 1.394(2) no
C11 C16 1.394(2) no
C11 C111 1.4957(19) no
C12 C13 1.384(2) no
C12 H12 0.95 no
C13 C14 1.399(2) no
C13 N13 1.4701(18) no
N13 O131 1.2277(16) no
N13 O132 1.2240(16) no
C14 C15 1.387(2) no
C14 Cl14 1.7226(14) no
C15 C16 1.385(2) no
C15 H15 0.95 no
C16 H16 0.95 no
O11 C111 1.2091(18) no
C111 O111 1.3362(17) no
O111 C112 1.4660(17) no
C112 C121 1.499(2) no
C112 H11A 0.99 no
C112 H11B 0.99 no
C121 C122 1.390(2) no
C121 C126 1.391(2) no
C122 C123 1.389(2) no
C122 H122 0.95 no
C123 C124 1.383(2) no
C123 H123 0.95 no
C124 C125 1.391(2) no
C124 H124 0.95 no
C125 C126 1.389(2) no
C125 H125 0.95 no
C126 H126 0.95 no
C21 C22 1.387(2) no
C21 C26 1.400(2) no
C21 C211 1.493(2) no
C22 C23 1.384(2) no
C22 H22 0.95 no
C23 C24 1.397(2) no
C23 N23 1.4723(19) no
N23 O231 1.2245(17) no
N23 O232 1.2264(18) no
C24 C25 1.390(2) no
C24 Cl24 1.7283(15) no
C25 C26 1.384(2) no
C25 H25 0.95 no
C26 H26 0.95 no
O211 C211 1.3334(18) no
O211 C212 1.4665(18) no
C211 O21 1.2096(18) no
C212 C221 1.494(2) no
C212 H21A 0.99 no
C212 H21B 0.99 no
C221 C226 1.386(3) no
C221 C222 1.388(3) no
C222 C223 1.382(3) no
C222 H222 0.95 no
C223 C224 1.367(4) no
C223 H223 0.95 no
C224 C225 1.378(4) no
C224 H224 0.95 no
C225 C226 1.399(3) no
C225 H225 0.95 no
C226 H226 0.95 no

loop_
_geom_hbond_atom_site_label_D
_geom_hbond_atom_site_label_H
_geom_hbond_atom_site_label_A
_geom_hbond_site_symmetry_A
_geom_hbond_distance_DH
_geom_hbond_distance_HA
_geom_hbond_distance_DA
_geom_hbond_angle_DHA
_geom_hbond_publ_flag
C15 H15 O21 . 0.95 2.39 3.187(2) 141 y
C25 H25 O11 1_665 0.95 2.44 3.235(2) 142 y
C126 H126 O232 2_656 0.95 2.40 3.345(2) 176 y

loop_
_geom_torsion_atom_site_label_1
_geom_torsion_atom_site_label_2
_geom_torsion_atom_site_label_3
_geom_torsion_atom_site_label_4
_geom_torsion
_geom_torsion_publ_flag
C16 C11 C12 C13 1.9(2) no
C111 C11 C12 C13 -173.75(12) no
C11 C12 C13 C14 -1.3(2) no
C11 C12 C13 N13 176.93(12) no
C12 C13 N13 O131 44.65(18) no
C14 C13 N13 O131 -137.09(14) no
C12 C13 N13 O132 -133.62(14) no
C14 C13 N13 O132 44.63(19) no
C12 C13 C14 C15 -0.3(2) no
N13 C13 C14 C15 -178.46(13) no
C12 C13 C14 Cl14 -178.26(11) no
N13 C13 C14 Cl14 3.6(2) no
C13 C14 C15 C16 1.3(2) no
Cl14 C14 C15 C16 179.37(11) no
C14 C15 C16 C11 -0.7(2) no
C12 C11 C16 C15 -1.0(2) no
C111 C11 C16 C15 174.58(13) no
C12 C11 C111 O11 1.5(2) no
C16 C11 C111 O11 -174.06(14) no
C12 C11 C111 O111 179.41(12) no
C16 C11 C111 O111 3.81(19) no
O11 C111 O111 C112 8.2(2) no
C11 C111 O111 C112 -169.62(11) no
C111 O111 C112 C121 -84.35(16) no
O111 C112 C121 C122 -66.31(18) no
O111 C112 C121 C126 115.78(15) no
C126 C121 C122 C123 -1.2(2) no
C112 C121 C122 C123 -179.17(13) no
C121 C122 C123 C124 0.7(2) no
C122 C123 C124 C125 0.7(2) no
C123 C124 C125 C126 -1.5(2) no
C124 C125 C126 C121 1.0(2) no
C122 C121 C126 C125 0.4(2) no
C112 C121 C126 C125 178.32(13) no
C26 C21 C22 C23 0.7(2) no
C211 C21 C22 C23 -178.29(12) no
C21 C22 C23 C24 0.0(2) no
C21 C22 C23 N23 179.21(12) no
C22 C23 N23 O231 33.95(19) no
C24 C23 N23 O231 -146.88(14) no
C22 C23 N23 O232 -144.74(14) no
C24 C23 N23 O232 34.4(2) no
C22 C23 C24 C25 -0.8(2) no
N23 C23 C24 C25 -179.91(13) no
C22 C23 C24 Cl24 -178.83(11) no
N23 C23 C24 Cl24 2.0(2) no
C23 C24 C25 C26 0.8(2) no
Cl24 C24 C25 C26 178.94(11) no
C24 C25 C26 C21 0.0(2) no
C22 C21 C26 C25 -0.7(2) no
C211 C21 C26 C25 178.24(13) no
C212 O211 C211 O21 2.1(2) no
C212 O211 C211 C21 -178.05(12) no
C22 C21 C211 O21 6.4(2) no
C26 C21 C211 O21 -172.60(14) no
C22 C21 C211 O211 -173.46(12) no
C26 C21 C211 O211 7.6(2) no
C211 O211 C212 C221 176.07(13) no
O211 C212 C221 C226 94.89(17) no
O211 C212 C221 C222 -85.93(18) no
C226 C221 C222 C223 1.0(3) no
C212 C221 C222 C223 -178.18(16) no
C221 C222 C223 C224 -0.6(3) no
C222 C223 C224 C225 -0.1(3) no
C223 C224 C225 C226 0.4(3) no
C222 C221 C226 C225 -0.7(2) no
C212 C221 C226 C225 178.48(15) no
C224 C225 C226 C221 0.0(3) no

loop_
_cod_related_entry_id
_cod_related_entry_database
_cod_related_entry_code
1 ChemSpider 4108339
